data_7102662
loop_
_publ_author_name
'Cantat, Thibault'
'M\'ezailles, Nicolas'
'Maigrot, Nicole'
'Ricard, Louis'
'Le Floch, Pascal'

_publ_section_title
;
 Titanocene and zirconocene complexes of a phosphorus analog of an
 Arduengo's carbene: application in the synthesis of
 1,3-diphosphafulvenes.
;
_journal_issue 11
_journal_name_full 'Chemical communications (Cambridge, England)'
_journal_page_first 1274
_journal_page_last 1275
_journal_paper_doi 10.1039/b403436h
_journal_year 2004
_chemical_formula_sum 'C40 H28 O P2'
_chemical_formula_weight 586.56
_chemical_name_systematic
;
?
;
_space_group_IT_number 2
_symmetry_cell_setting triclinic
_symmetry_space_group_name_Hall '-P 1'
_symmetry_space_group_name_H-M 'P -1'
_atom_sites_solution_hydrogens geom
_atom_sites_solution_primary direct
_atom_sites_solution_secondary difmap
_audit_creation_method SHELXL-97
_cell_angle_alpha 101.2400(10)
_cell_angle_beta 96.9600(10)
_cell_angle_gamma 98.7700(10)
_cell_formula_units_Z 4
_cell_length_a 9.3240(10)
_cell_length_b 17.4290(10)
_cell_length_c 19.2460(10)
_cell_measurement_reflns_used 251
_cell_measurement_temperature 150.0(10)
_cell_measurement_theta_max 20.0
_cell_measurement_theta_min 3.0
_cell_volume 2994.8(4)
_computing_structure_refinement 'SHELXL-97 (Sheldrick, 1997)'
_computing_structure_solution 'SHELXS-97 (Sheldrick, 1990)'
_diffrn_ambient_temperature 150.0(10)
_diffrn_measured_fraction_theta_full 0.996
_diffrn_measured_fraction_theta_max 0.996
_diffrn_measurement_device_type KappaCCD
_diffrn_measurement_method 'phi and omega scans'
_diffrn_radiation_monochromator graphite
_diffrn_radiation_source 'fine-focus sealed tube'
_diffrn_radiation_type MoK\a
_diffrn_radiation_wavelength 0.71069
_diffrn_reflns_av_R_equivalents 0.0265
_diffrn_reflns_av_sigmaI/netI 0.0722
_diffrn_reflns_limit_h_max 9
_diffrn_reflns_limit_h_min -11
_diffrn_reflns_limit_k_max 20
_diffrn_reflns_limit_k_min -20
_diffrn_reflns_limit_l_max 22
_diffrn_reflns_limit_l_min -23
_diffrn_reflns_number 16597
_diffrn_reflns_theta_full 25.35
_diffrn_reflns_theta_max 25.35
_diffrn_reflns_theta_min 2.89
_exptl_absorpt_coefficient_mu 0.178
_exptl_absorpt_correction_T_max 0.9859
_exptl_absorpt_correction_T_min 0.9687
_exptl_absorpt_correction_type multi-scan
_exptl_crystal_colour colorless
_exptl_crystal_density_diffrn 1.301
_exptl_crystal_density_method 'not measured'
_exptl_crystal_description needle
_exptl_crystal_F_000 1224
_exptl_crystal_size_max 0.18
_exptl_crystal_size_mid 0.08
_exptl_crystal_size_min 0.08
_refine_diff_density_max 0.236
_refine_diff_density_min -0.400
_refine_diff_density_rms 0.046
_refine_ls_extinction_method none
_refine_ls_goodness_of_fit_ref 0.997
_refine_ls_hydrogen_treatment mixed
_refine_ls_matrix_type full
_refine_ls_number_parameters 775
_refine_ls_number_reflns 10913
_refine_ls_number_restraints 0
_refine_ls_restrained_S_all 0.997
_refine_ls_R_factor_all 0.0788
_refine_ls_R_factor_gt 0.0430
_refine_ls_shift/su_max 0.002
_refine_ls_shift/su_mean 0.000
_refine_ls_structure_factor_coef Fsqd
_refine_ls_weighting_details 'calc w=1/[\s^2^(Fo^2^)+(0.0451P)^2^+0.0000P] where P=(Fo^2^+2Fc^2^)/3'
_refine_ls_weighting_scheme calc
_refine_ls_wR_factor_gt 0.0946
_refine_ls_wR_factor_ref 0.1065
_reflns_number_gt 7270
_reflns_number_total 10913
_reflns_threshold_expression >2sigma(I)
_cod_data_source_file b403436h.txt
_cod_data_source_block p2xant
_cod_depositor_comments
;
The following automatic conversions were performed:
'_symmetry_cell_setting' value 'Triclinic' changed to 'triclinic'
according to '/home/saulius/struct/CIF-dictionaries/cif_core.dic'
dictionary named 'cif_core.dic' version 2.4.1 from 2010-06-29.

Automatic conversion script
Id: cif_fix_enum 1527 2010-12-29 10:47:43Z saulius 
;
_cod_original_sg_symbol_H-M 'P-1     '
_cod_database_code 7102662

loop_
_symmetry_equiv_pos_as_xyz
'x, y, z'
'-x, -y, -z'

loop_
_atom_site_label
_atom_site_type_symbol
_atom_site_fract_x
_atom_site_fract_y
_atom_site_fract_z
_atom_site_U_iso_or_equiv
_atom_site_adp_type
_atom_site_occupancy
_atom_site_symmetry_multiplicity
_atom_site_calc_flag
_atom_site_refinement_flags
P1 P -0.24159(6) 0.71824(3) 0.82412(3) 0.02763(15) Uani 1 1 d .
P2 P -0.20920(6) 0.66590(3) 0.66649(3) 0.02635(15) Uani 1 1 d .
P3 P 0.17345(6) 0.31765(3) 0.83438(3) 0.02677(15) Uani 1 1 d .
P4 P 0.21248(6) 0.25797(3) 0.67857(3) 0.02744(15) Uani 1 1 d .
O1 O -0.43490(17) 0.41754(7) 0.74746(8) 0.0337(4) Uani 1 1 d .
O2 O 0.40423(16) 0.55393(7) 0.74044(7) 0.0304(4) Uani 1 1 d .
C1 C -0.2619(2) 0.78828(11) 0.76640(11) 0.0270(5) Uani 1 1 d .
C2 C -0.2512(2) 0.76528(11) 0.69641(11) 0.0264(5) Uani 1 1 d .
C3 C -0.2090(2) 0.63842(11) 0.75303(10) 0.0264(5) Uani 1 1 d .
C4 C -0.2362(2) 0.56033(11) 0.75847(11) 0.0266(5) Uani 1 1 d .
C5 C -0.2738(2) 0.53414(11) 0.82294(11) 0.0284(5) Uani 1 1 d .
C6 C -0.2181(3) 0.57520(12) 0.89347(12) 0.0345(6) Uani 1 1 d .
H6 H -0.1446 0.6216 0.9016 0.041 Uiso 1 1 calc R
C7 C -0.2673(3) 0.54994(13) 0.95139(12) 0.0409(6) Uani 1 1 d .
H7 H -0.2275 0.5786 0.9988 0.049 Uiso 1 1 calc R
C8 C -0.3751(3) 0.48264(13) 0.94041(13) 0.0433(6) Uani 1 1 d .
H8 H -0.4105 0.4657 0.9802 0.052 Uiso 1 1 calc R
C9 C -0.4310(3) 0.44021(12) 0.87166(13) 0.0373(6) Uani 1 1 d .
H9 H -0.5059 0.3945 0.8639 0.045 Uiso 1 1 calc R
C10 C -0.3775(2) 0.46460(11) 0.81454(12) 0.0306(5) Uani 1 1 d .
C11 C -0.2477(2) 0.49230(11) 0.69668(11) 0.0280(5) Uani 1 1 d .
C12 C -0.3545(2) 0.42495(11) 0.69301(12) 0.0304(5) Uani 1 1 d .
C13 C -0.3905(3) 0.36408(11) 0.63238(12) 0.0352(6) Uani 1 1 d .
H13 H -0.4688 0.3211 0.6292 0.042 Uiso 1 1 calc R
C14 C -0.3117(3) 0.36664(12) 0.57693(12) 0.0387(6) Uani 1 1 d .
H14 H -0.3369 0.3254 0.5348 0.046 Uiso 1 1 calc R
C15 C -0.1960(3) 0.42820(11) 0.58126(12) 0.0344(6) Uani 1 1 d .
H15 H -0.1381 0.4276 0.5438 0.041 Uiso 1 1 calc R
C16 C -0.1653(3) 0.49090(11) 0.64082(11) 0.0319(6) Uani 1 1 d .
H16 H -0.0867 0.5336 0.6436 0.038 Uiso 1 1 calc R
C17 C -0.0611(2) 0.76613(11) 0.87807(11) 0.0286(5) Uani 1 1 d .
C18 C -0.0478(3) 0.77664(11) 0.95217(11) 0.0328(6) Uani 1 1 d .
H18 H -0.1297 0.7585 0.9734 0.039 Uiso 1 1 calc R
C19 C 0.0842(3) 0.81345(12) 0.99519(12) 0.0370(6) Uani 1 1 d .
H19 H 0.0925 0.8205 1.0458 0.044 Uiso 1 1 calc R
C20 C 0.2031(3) 0.83982(12) 0.96502(13) 0.0403(6) Uani 1 1 d .
H20 H 0.2935 0.8647 0.9948 0.048 Uiso 1 1 calc R
C21 C 0.1920(3) 0.83040(12) 0.89157(13) 0.0416(6) Uani 1 1 d .
H21 H 0.2747 0.8485 0.8708 0.050 Uiso 1 1 calc R
C22 C 0.0597(3) 0.79444(12) 0.84817(12) 0.0353(6) Uani 1 1 d .
H22 H 0.0514 0.7891 0.7977 0.042 Uiso 1 1 calc R
C23 C -0.3059(3) 0.86468(11) 0.79998(11) 0.0287(5) Uani 1 1 d .
C24 C -0.4493(3) 0.87623(12) 0.78680(12) 0.0367(6) Uani 1 1 d .
H24 H -0.5209 0.8352 0.7559 0.044 Uiso 1 1 calc R
C25 C -0.4908(3) 0.94677(13) 0.81793(12) 0.0401(6) Uani 1 1 d .
H25 H -0.5896 0.9539 0.8080 0.048 Uiso 1 1 calc R
C26 C -0.3880(3) 1.00603(13) 0.86309(13) 0.0447(7) Uani 1 1 d .
H26 H -0.4155 1.0543 0.8848 0.054 Uiso 1 1 calc R
C27 C -0.2457(3) 0.99526(13) 0.87665(13) 0.0498(7) Uani 1 1 d .
H27 H -0.1747 1.0365 0.9076 0.060 Uiso 1 1 calc R
C28 C -0.2040(3) 0.92537(12) 0.84610(12) 0.0406(6) Uani 1 1 d .
H28 H -0.1050 0.9187 0.8566 0.049 Uiso 1 1 calc R
C29 C -0.2745(2) 0.81351(11) 0.64159(11) 0.0258(5) Uani 1 1 d .
C30 C -0.3560(2) 0.77898(12) 0.57385(11) 0.0307(5) Uani 1 1 d .
H30 H -0.3959 0.7237 0.5624 0.037 Uiso 1 1 calc R
C31 C -0.3794(3) 0.82416(13) 0.52337(12) 0.0366(6) Uani 1 1 d .
H31 H -0.4367 0.8000 0.4779 0.044 Uiso 1 1 calc R
C32 C -0.3199(3) 0.90419(12) 0.53856(12) 0.0356(6) Uani 1 1 d .
H32 H -0.3370 0.9353 0.5040 0.043 Uiso 1 1 calc R
C33 C -0.2354(3) 0.93861(12) 0.60445(12) 0.0368(6) Uani 1 1 d .
H33 H -0.1921 0.9934 0.6149 0.044 Uiso 1 1 calc R
C34 C -0.2135(3) 0.89390(11) 0.65497(11) 0.0327(6) Uani 1 1 d .
H34 H -0.1554 0.9185 0.7001 0.039 Uiso 1 1 calc R
C35 C -0.0161(2) 0.69343(10) 0.65534(11) 0.0255(5) Uani 1 1 d .
C36 C 0.1014(2) 0.67392(11) 0.69644(11) 0.0298(5) Uani 1 1 d .
H36 H 0.0833 0.6468 0.7337 0.036 Uiso 1 1 calc R
C37 C 0.2431(3) 0.69340(12) 0.68368(12) 0.0346(6) Uani 1 1 d .
H37 H 0.3219 0.6803 0.7126 0.041 Uiso 1 1 calc R
C38 C 0.2715(3) 0.73191(12) 0.62913(12) 0.0377(6) Uani 1 1 d .
H38 H 0.3694 0.7449 0.6204 0.045 Uiso 1 1 calc R
C39 C 0.1571(3) 0.75133(12) 0.58747(12) 0.0361(6) Uani 1 1 d .
H39 H 0.1763 0.7778 0.5500 0.043 Uiso 1 1 calc R
C40 C 0.0154(3) 0.73240(11) 0.60018(11) 0.0310(5) Uani 1 1 d .
H40 H -0.0626 0.7459 0.5711 0.037 Uiso 1 1 calc R
C41 C 0.2339(2) 0.22190(11) 0.81132(11) 0.0270(5) Uani 1 1 d .
C42 C 0.2403(2) 0.19317(11) 0.74161(11) 0.0267(5) Uani 1 1 d .
C43 C 0.1750(2) 0.33988(11) 0.74501(11) 0.0268(5) Uani 1 1 d .
C44 C 0.2004(2) 0.41593(11) 0.73510(11) 0.0266(5) Uani 1 1 d .
C45 C 0.2103(2) 0.48746(11) 0.79276(11) 0.0259(5) Uani 1 1 d .
C46 C 0.1229(3) 0.49420(12) 0.84602(12) 0.0324(6) Uani 1 1 d .
H46 H 0.0436 0.4523 0.8444 0.039 Uiso 1 1 calc R
C47 C 0.1484(3) 0.56090(12) 0.90170(12) 0.0384(6) Uani 1 1 d .
H47 H 0.0880 0.5644 0.9381 0.046 Uiso 1 1 calc R
C48 C 0.2636(3) 0.62270(12) 0.90355(12) 0.0420(6) Uani 1 1 d .
H48 H 0.2835 0.6678 0.9423 0.050 Uiso 1 1 calc R
C49 C 0.3481(3) 0.61919(12) 0.85038(12) 0.0365(6) Uani 1 1 d .
H49 H 0.4260 0.6618 0.8518 0.044 Uiso 1 1 calc R
C50 C 0.3194(2) 0.55266(11) 0.79408(11) 0.0287(5) Uani 1 1 d .
C51 C 0.2386(2) 0.43716(11) 0.66844(11) 0.0257(5) Uani 1 1 d .
C52 C 0.1791(3) 0.39407(12) 0.59913(11) 0.0337(6) Uani 1 1 d .
H52 H 0.1034 0.3490 0.5928 0.040 Uiso 1 1 calc R
C53 C 0.2282(3) 0.41575(13) 0.54003(12) 0.0380(6) Uani 1 1 d .
H53 H 0.1855 0.3860 0.4934 0.046 Uiso 1 1 calc R
C54 C 0.3394(3) 0.48068(12) 0.54808(12) 0.0370(6) Uani 1 1 d .
H54 H 0.3751 0.4943 0.5071 0.044 Uiso 1 1 calc R
C55 C 0.3984(2) 0.52558(12) 0.61559(11) 0.0315(5) Uani 1 1 d .
H55 H 0.4750 0.5701 0.6215 0.038 Uiso 1 1 calc R
C56 C 0.3448(2) 0.50491(11) 0.67416(11) 0.0283(5) Uani 1 1 d .
C57 C -0.0195(2) 0.27796(11) 0.83989(11) 0.0279(5) Uani 1 1 d .
C58 C -0.0942(3) 0.32224(12) 0.88660(12) 0.0357(6) Uani 1 1 d .
H58 H -0.0453 0.3722 0.9155 0.043 Uiso 1 1 calc R
C59 C -0.2393(3) 0.29421(14) 0.89148(13) 0.0427(6) Uani 1 1 d .
H59 H -0.2895 0.3254 0.9231 0.051 Uiso 1 1 calc R
C60 C -0.3110(3) 0.22168(14) 0.85086(13) 0.0427(6) Uani 1 1 d .
H60 H -0.4107 0.2030 0.8539 0.051 Uiso 1 1 calc R
C61 C -0.2376(3) 0.17612(13) 0.80578(12) 0.0365(6) Uani 1 1 d .
H61 H -0.2862 0.1254 0.7784 0.044 Uiso 1 1 calc R
C62 C -0.0936(2) 0.20375(12) 0.80016(11) 0.0298(5) Uani 1 1 d .
H62 H -0.0441 0.1718 0.7688 0.036 Uiso 1 1 calc R
C63 C 0.0332(2) 0.20563(11) 0.62591(10) 0.0272(5) Uani 1 1 d .
C64 C 0.0350(3) 0.14154(11) 0.56954(11) 0.0320(5) Uani 1 1 d .
H64 H 0.1259 0.1270 0.5599 0.038 Uiso 1 1 calc R
C65 C -0.0947(3) 0.09941(12) 0.52781(11) 0.0357(6) Uani 1 1 d .
H65 H -0.0924 0.0564 0.4894 0.043 Uiso 1 1 calc R
C66 C -0.2272(3) 0.11960(12) 0.54173(12) 0.0354(6) Uani 1 1 d .
H66 H -0.3163 0.0897 0.5137 0.042 Uiso 1 1 calc R
C67 C -0.2302(3) 0.18352(12) 0.59657(11) 0.0329(6) Uani 1 1 d .
H67 H -0.3214 0.1979 0.6059 0.039 Uiso 1 1 calc R
C68 C -0.1003(3) 0.22662(12) 0.63788(11) 0.0310(5) Uani 1 1 d .
H68 H -0.1030 0.2711 0.6748 0.037 Uiso 1 1 calc R
C69 C 0.2847(2) 0.11622(11) 0.71020(11) 0.0288(5) Uani 1 1 d .
C70 C 0.1866(3) 0.04475(12) 0.69632(12) 0.0372(6) Uani 1 1 d .
H70 H 0.0906 0.0442 0.7082 0.045 Uiso 1 1 calc R
C71 C 0.2270(3) -0.02595(13) 0.66525(12) 0.0428(7) Uani 1 1 d .
H71 H 0.1591 -0.0746 0.6566 0.051 Uiso 1 1 calc R
C72 C 0.3648(3) -0.02582(13) 0.64708(12) 0.0430(7) Uani 1 1 d .
H72 H 0.3931 -0.0743 0.6265 0.052 Uiso 1 1 calc R
C73 C 0.4622(3) 0.04531(13) 0.65886(12) 0.0419(6) Uani 1 1 d .
H73 H 0.5573 0.0459 0.6458 0.050 Uiso 1 1 calc R
C74 C 0.4213(3) 0.11554(12) 0.68963(11) 0.0340(6) Uani 1 1 d .
H74 H 0.4884 0.1642 0.6968 0.041 Uiso 1 1 calc R
C75 C 0.2716(2) 0.18487(11) 0.87323(11) 0.0293(5) Uani 1 1 d .
C76 C 0.3669(2) 0.23044(13) 0.93376(11) 0.0353(6) Uani 1 1 d .
H76 H 0.4049 0.2845 0.9350 0.042 Uiso 1 1 calc R
C77 C 0.4072(3) 0.19845(15) 0.99198(12) 0.0429(6) Uani 1 1 d .
H77 H 0.4727 0.2305 1.0324 0.051 Uiso 1 1 calc R
C78 C 0.3529(3) 0.12084(15) 0.99147(13) 0.0487(7) Uani 1 1 d .
H78 H 0.3819 0.0985 1.0310 0.058 Uiso 1 1 calc R
C79 C 0.2558(3) 0.07535(14) 0.93305(14) 0.0531(7) Uani 1 1 d .
H79 H 0.2164 0.0217 0.9329 0.064 Uiso 1 1 calc R
C80 C 0.2154(3) 0.10673(12) 0.87483(13) 0.0436(7) Uani 1 1 d .
H80 H 0.1481 0.0745 0.8351 0.052 Uiso 1 1 calc R

loop_
_atom_site_aniso_label
_atom_site_aniso_U_11
_atom_site_aniso_U_22
_atom_site_aniso_U_33
_atom_site_aniso_U_23
_atom_site_aniso_U_13
_atom_site_aniso_U_12
P1 0.0322(4) 0.0260(3) 0.0234(3) 0.0050(2) 0.0048(3) 0.0015(2)
P2 0.0310(4) 0.0232(3) 0.0239(3) 0.0053(2) 0.0049(3) 0.0015(2)
P3 0.0306(4) 0.0247(3) 0.0246(3) 0.0043(2) 0.0066(3) 0.0034(2)
P4 0.0296(4) 0.0260(3) 0.0253(3) 0.0035(2) 0.0064(3) 0.0018(2)
O1 0.0364(10) 0.0285(8) 0.0359(9) 0.0099(7) 0.0073(8) -0.0001(7)
O2 0.0337(9) 0.0267(7) 0.0284(8) 0.0054(6) 0.0038(7) -0.0002(6)
C1 0.0268(13) 0.0242(11) 0.0276(12) 0.0047(9) 0.0026(10) -0.0001(9)
C2 0.0257(13) 0.0252(11) 0.0260(12) 0.0058(9) 0.0014(10) -0.0007(9)
C3 0.0267(13) 0.0254(11) 0.0249(12) 0.0038(9) 0.0039(10) 0.0000(9)
C4 0.0218(13) 0.0283(11) 0.0286(12) 0.0060(9) 0.0029(10) 0.0027(9)
C5 0.0301(14) 0.0286(11) 0.0290(12) 0.0107(9) 0.0034(10) 0.0081(10)
C6 0.0420(16) 0.0311(12) 0.0327(13) 0.0114(10) 0.0041(11) 0.0091(10)
C7 0.0534(18) 0.0418(14) 0.0316(14) 0.0128(11) 0.0063(12) 0.0150(12)
C8 0.0532(18) 0.0482(15) 0.0410(15) 0.0231(12) 0.0204(13) 0.0201(13)
C9 0.0352(15) 0.0356(13) 0.0470(15) 0.0206(11) 0.0115(12) 0.0048(10)
C10 0.0311(14) 0.0285(12) 0.0354(13) 0.0117(10) 0.0059(11) 0.0083(10)
C11 0.0292(14) 0.0248(11) 0.0305(13) 0.0087(9) 0.0025(10) 0.0046(9)
C12 0.0332(14) 0.0257(11) 0.0351(13) 0.0112(10) 0.0062(11) 0.0077(10)
C13 0.0403(16) 0.0200(11) 0.0424(15) 0.0033(10) 0.0023(12) 0.0038(10)
C14 0.0514(17) 0.0270(12) 0.0335(14) -0.0014(10) 0.0006(12) 0.0088(11)
C15 0.0436(16) 0.0301(12) 0.0329(13) 0.0070(10) 0.0101(11) 0.0135(11)
C16 0.0355(15) 0.0263(11) 0.0359(13) 0.0096(10) 0.0079(11) 0.0057(10)
C17 0.0345(14) 0.0237(11) 0.0266(12) 0.0036(9) 0.0042(10) 0.0043(9)
C18 0.0407(15) 0.0284(11) 0.0282(13) 0.0045(9) 0.0052(11) 0.0048(10)
C19 0.0478(17) 0.0307(12) 0.0285(13) 0.0017(10) -0.0014(12) 0.0065(11)
C20 0.0363(16) 0.0342(13) 0.0415(15) -0.0031(11) -0.0071(12) 0.0037(11)
C21 0.0367(16) 0.0356(13) 0.0469(16) -0.0001(11) 0.0097(12) -0.0020(11)
C22 0.0395(16) 0.0333(12) 0.0297(13) 0.0017(10) 0.0076(11) 0.0016(11)
C23 0.0356(15) 0.0248(11) 0.0267(12) 0.0062(9) 0.0075(10) 0.0055(10)
C24 0.0427(17) 0.0319(12) 0.0333(13) 0.0047(10) 0.0042(11) 0.0048(11)
C25 0.0449(17) 0.0407(14) 0.0402(14) 0.0124(11) 0.0110(12) 0.0166(12)
C26 0.070(2) 0.0298(13) 0.0398(15) 0.0089(11) 0.0170(14) 0.0175(13)
C27 0.066(2) 0.0293(13) 0.0471(16) -0.0042(11) 0.0045(14) 0.0052(13)
C28 0.0458(17) 0.0298(12) 0.0418(14) 0.0025(11) 0.0030(12) 0.0029(11)
C29 0.0251(13) 0.0291(11) 0.0257(12) 0.0078(9) 0.0088(10) 0.0060(9)
C30 0.0295(14) 0.0301(11) 0.0333(13) 0.0086(10) 0.0042(10) 0.0058(9)
C31 0.0329(15) 0.0456(14) 0.0319(13) 0.0100(11) 0.0018(11) 0.0095(11)
C32 0.0430(16) 0.0374(13) 0.0357(14) 0.0180(10) 0.0132(12) 0.0171(11)
C33 0.0473(16) 0.0300(12) 0.0384(14) 0.0127(10) 0.0140(12) 0.0109(11)
C34 0.0396(15) 0.0294(12) 0.0295(13) 0.0064(10) 0.0078(11) 0.0052(10)
C35 0.0323(14) 0.0202(10) 0.0227(11) 0.0016(8) 0.0067(10) 0.0024(9)
C36 0.0365(15) 0.0261(11) 0.0271(12) 0.0073(9) 0.0073(11) 0.0031(10)
C37 0.0322(15) 0.0309(12) 0.0394(14) 0.0057(10) 0.0060(11) 0.0046(10)
C38 0.0331(15) 0.0329(12) 0.0485(15) 0.0068(11) 0.0191(12) 0.0033(10)
C39 0.0448(17) 0.0302(12) 0.0381(14) 0.0128(10) 0.0162(12) 0.0070(11)
C40 0.0377(15) 0.0278(11) 0.0295(13) 0.0077(9) 0.0092(11) 0.0071(10)
C41 0.0251(13) 0.0253(11) 0.0296(12) 0.0063(9) 0.0050(10) 0.0008(9)
C42 0.0241(13) 0.0246(11) 0.0297(12) 0.0043(9) 0.0031(10) 0.0020(9)
C43 0.0242(13) 0.0275(11) 0.0272(12) 0.0046(9) 0.0048(10) 0.0007(9)
C44 0.0216(13) 0.0293(11) 0.0275(12) 0.0062(9) 0.0031(10) 0.0007(9)
C45 0.0280(13) 0.0245(11) 0.0262(12) 0.0064(9) 0.0037(10) 0.0071(9)
C46 0.0343(15) 0.0289(12) 0.0360(13) 0.0091(10) 0.0066(11) 0.0079(10)
C47 0.0476(17) 0.0374(13) 0.0341(14) 0.0076(11) 0.0133(12) 0.0143(12)
C48 0.0612(19) 0.0299(13) 0.0308(14) -0.0011(10) 0.0077(13) 0.0052(12)
C49 0.0466(16) 0.0227(11) 0.0346(14) 0.0025(10) 0.0001(12) -0.0016(10)
C50 0.0304(14) 0.0285(12) 0.0299(13) 0.0106(10) 0.0058(11) 0.0074(10)
C51 0.0264(13) 0.0266(11) 0.0252(12) 0.0066(9) 0.0056(10) 0.0056(9)
C52 0.0394(15) 0.0303(12) 0.0298(13) 0.0064(10) 0.0041(11) 0.0023(10)
C53 0.0469(17) 0.0408(13) 0.0238(13) 0.0049(10) 0.0032(11) 0.0050(11)
C54 0.0409(16) 0.0463(14) 0.0301(13) 0.0176(11) 0.0104(11) 0.0111(11)
C55 0.0320(14) 0.0316(12) 0.0348(13) 0.0138(10) 0.0091(11) 0.0058(10)
C56 0.0310(14) 0.0262(11) 0.0278(12) 0.0064(9) 0.0022(10) 0.0063(10)
C57 0.0315(14) 0.0301(12) 0.0262(12) 0.0118(9) 0.0081(10) 0.0081(10)
C58 0.0420(16) 0.0351(12) 0.0370(14) 0.0137(10) 0.0159(12) 0.0134(11)
C59 0.0446(17) 0.0508(15) 0.0482(16) 0.0242(12) 0.0242(13) 0.0261(13)
C60 0.0310(15) 0.0570(16) 0.0477(16) 0.0247(13) 0.0121(12) 0.0096(12)
C61 0.0317(15) 0.0440(13) 0.0338(13) 0.0124(11) 0.0034(11) 0.0031(11)
C62 0.0299(14) 0.0357(12) 0.0264(12) 0.0091(10) 0.0100(10) 0.0064(10)
C63 0.0350(15) 0.0260(11) 0.0202(11) 0.0070(9) 0.0044(10) 0.0012(10)
C64 0.0374(15) 0.0317(12) 0.0273(12) 0.0063(10) 0.0072(11) 0.0061(10)
C65 0.0494(17) 0.0267(12) 0.0281(13) 0.0033(9) 0.0019(12) 0.0049(11)
C66 0.0422(17) 0.0271(12) 0.0326(13) 0.0113(10) -0.0051(11) -0.0041(11)
C67 0.0316(14) 0.0356(12) 0.0341(13) 0.0158(10) 0.0039(11) 0.0045(10)
C68 0.0367(15) 0.0304(11) 0.0264(12) 0.0082(9) 0.0049(11) 0.0050(10)
C69 0.0315(14) 0.0298(12) 0.0226(12) 0.0019(9) -0.0004(10) 0.0068(10)
C70 0.0360(15) 0.0338(13) 0.0389(14) 0.0028(10) 0.0041(11) 0.0049(11)
C71 0.0552(19) 0.0292(13) 0.0373(14) -0.0007(10) -0.0001(13) 0.0036(12)
C72 0.062(2) 0.0376(14) 0.0299(14) -0.0004(10) 0.0050(13) 0.0234(13)
C73 0.0443(17) 0.0505(15) 0.0347(14) 0.0051(11) 0.0112(12) 0.0219(13)
C74 0.0344(15) 0.0351(12) 0.0316(13) 0.0038(10) 0.0053(11) 0.0079(10)
C75 0.0298(14) 0.0328(12) 0.0281(12) 0.0073(9) 0.0083(10) 0.0101(10)
C76 0.0298(14) 0.0465(13) 0.0311(13) 0.0123(11) 0.0074(11) 0.0045(11)
C77 0.0377(16) 0.0633(16) 0.0310(14) 0.0150(12) 0.0078(11) 0.0117(12)
C78 0.0547(19) 0.0660(17) 0.0380(15) 0.0230(13) 0.0130(13) 0.0305(14)
C79 0.080(2) 0.0414(14) 0.0490(17) 0.0209(13) 0.0188(15) 0.0248(14)
C80 0.0557(18) 0.0343(13) 0.0405(15) 0.0085(11) 0.0053(13) 0.0090(12)

loop_
_atom_type_symbol
_atom_type_description
_atom_type_scat_dispersion_real
_atom_type_scat_dispersion_imag
_atom_type_scat_source
C C 0.0033 0.0016 'International Tables Vol C Tables 4.2.6.8 and 6.1.1.4'
H H 0.0000 0.0000 'International Tables Vol C Tables 4.2.6.8 and 6.1.1.4'
O O 0.0106 0.0060 'International Tables Vol C Tables 4.2.6.8 and 6.1.1.4'
P P 0.1023 0.0942 'International Tables Vol C Tables 4.2.6.8 and 6.1.1.4'

loop_
_geom_angle_atom_site_label_1
_geom_angle_atom_site_label_2
_geom_angle_atom_site_label_3
_geom_angle
C1 P1 C3 95.12(9)
C1 P1 C17 99.55(9)
C3 P1 C17 107.22(10)
C3 P2 C2 95.67(9)
C3 P2 C35 107.21(10)
C2 P2 C35 99.60(9)
C41 P3 C43 95.33(9)
C41 P3 C57 97.36(9)
C43 P3 C57 106.84(9)
C43 P4 C42 95.36(9)
C43 P4 C63 106.73(10)
C42 P4 C63 100.45(9)
C12 O1 C10 117.04(17)
C50 O2 C56 116.50(16)
C2 C1 C23 125.12(19)
C2 C1 P1 118.60(16)
C23 C1 P1 115.92(15)
C1 C2 C29 125.06(19)
C1 C2 P2 117.22(16)
C29 C2 P2 117.71(15)
C4 C3 P2 121.63(15)
C4 C3 P1 121.02(16)
P2 C3 P1 113.33(10)
C3 C4 C5 124.19(18)
C3 C4 C11 123.34(19)
C5 C4 C11 112.11(16)
C10 C5 C6 116.5(2)
C10 C5 C4 118.44(18)
C6 C5 C4 124.98(18)
C7 C6 C5 121.6(2)
C6 C7 C8 119.9(2)
C9 C8 C7 120.0(2)
C10 C9 C8 119.5(2)
C9 C10 O1 116.19(18)
C9 C10 C5 122.4(2)
O1 C10 C5 121.4(2)
C16 C11 C12 117.28(19)
C16 C11 C4 125.55(18)
C12 C11 C4 117.1(2)
O1 C12 C13 116.14(19)
O1 C12 C11 122.21(18)
C13 C12 C11 121.6(2)
C14 C13 C12 119.1(2)
C13 C14 C15 121.1(2)
C14 C15 C16 119.3(2)
C15 C16 C11 121.1(2)
C18 C17 C22 118.8(2)
C18 C17 P1 117.96(18)
C22 C17 P1 123.17(16)
C19 C18 C17 120.3(2)
C20 C19 C18 120.3(2)
C19 C20 C21 120.3(2)
C20 C21 C22 119.7(2)
C21 C22 C17 120.5(2)
C24 C23 C28 118.1(2)
C24 C23 C1 121.00(17)
C28 C23 C1 120.9(2)
C23 C24 C25 121.2(2)
C26 C25 C24 119.6(2)
C27 C26 C25 119.7(2)
C26 C27 C28 121.0(2)
C27 C28 C23 120.4(2)
C34 C29 C30 117.47(19)
C34 C29 C2 121.54(17)
C30 C29 C2 120.97(17)
C31 C30 C29 120.88(19)
C32 C31 C30 120.4(2)
C31 C32 C33 119.4(2)
C34 C33 C32 120.2(2)
C33 C34 C29 121.59(19)
C36 C35 C40 117.7(2)
C36 C35 P2 123.54(16)
C40 C35 P2 118.69(16)
C37 C36 C35 120.9(2)
C36 C37 C38 120.5(2)
C39 C38 C37 119.7(2)
C40 C39 C38 120.1(2)
C39 C40 C35 121.2(2)
C42 C41 C75 127.49(19)
C42 C41 P3 117.41(16)
C75 C41 P3 115.10(15)
C41 C42 C69 126.84(19)
C41 C42 P4 117.95(15)
C69 C42 P4 114.84(15)
C44 C43 P4 120.38(17)
C44 C43 P3 122.23(15)
P4 C43 P3 113.27(11)
C43 C44 C51 124.05(18)
C43 C44 C45 123.93(19)
C51 C44 C45 111.65(16)
C46 C45 C50 117.65(18)
C46 C45 C44 125.33(18)
C50 C45 C44 117.0(2)
C45 C46 C47 121.4(2)
C46 C47 C48 119.2(2)
C49 C48 C47 120.7(2)
C48 C49 C50 119.4(2)
O2 C50 C49 116.83(19)
O2 C50 C45 121.87(17)
C49 C50 C45 121.3(2)
C56 C51 C52 116.7(2)
C56 C51 C44 117.99(17)
C52 C51 C44 125.25(18)
C53 C52 C51 121.1(2)
C52 C53 C54 120.4(2)
C55 C54 C53 120.0(2)
C56 C55 C54 119.0(2)
C55 C56 O2 116.55(18)
C55 C56 C51 122.49(18)
O2 C56 C51 120.94(19)
C58 C57 C62 117.9(2)
C58 C57 P3 119.39(16)
C62 C57 P3 122.69(17)
C59 C58 C57 120.7(2)
C60 C59 C58 120.4(2)
C59 C60 C61 119.7(2)
C60 C61 C62 120.3(2)
C61 C62 C57 121.0(2)
C68 C63 C64 118.68(19)
C68 C63 P4 124.30(15)
C64 C63 P4 117.00(17)
C65 C64 C63 120.4(2)
C66 C65 C64 120.3(2)
C65 C66 C67 119.8(2)
C66 C67 C68 120.1(2)
C63 C68 C67 120.7(2)
C74 C69 C70 118.2(2)
C74 C69 C42 120.53(18)
C70 C69 C42 121.2(2)
C69 C70 C71 120.8(2)
C72 C71 C70 120.2(2)
C71 C72 C73 119.5(2)
C74 C73 C72 120.0(2)
C69 C74 C73 121.2(2)
C80 C75 C76 117.2(2)
C80 C75 C41 123.59(18)
C76 C75 C41 119.18(18)
C77 C76 C75 121.4(2)
C78 C77 C76 120.2(2)
C77 C78 C79 119.4(2)
C80 C79 C78 120.7(2)
C79 C80 C75 121.0(2)

loop_
_geom_bond_atom_site_label_1
_geom_bond_atom_site_label_2
_geom_bond_distance
P1 C1 1.819(2)
P1 C3 1.840(2)
P1 C17 1.849(2)
P2 C3 1.820(2)
P2 C2 1.833(2)
P2 C35 1.841(2)
P3 C41 1.833(2)
P3 C43 1.836(2)
P3 C57 1.850(2)
P4 C43 1.829(2)
P4 C42 1.834(2)
P4 C63 1.849(2)
O1 C12 1.375(3)
O1 C10 1.383(2)
O2 C50 1.376(3)
O2 C56 1.387(2)
C1 C2 1.349(3)
C1 C23 1.502(3)
C2 C29 1.487(3)
C3 C4 1.373(3)
C4 C5 1.466(3)
C4 C11 1.487(3)
C5 C10 1.400(3)
C5 C6 1.400(3)
C6 C7 1.379(3)
C7 C8 1.387(3)
C8 C9 1.379(3)
C9 C10 1.374(3)
C11 C16 1.394(3)
C11 C12 1.403(3)
C12 C13 1.383(3)
C13 C14 1.371(3)
C14 C15 1.383(3)
C15 C16 1.388(3)
C17 C18 1.390(3)
C17 C22 1.393(3)
C18 C19 1.385(3)
C19 C20 1.372(3)
C20 C21 1.380(3)
C21 C22 1.387(3)
C23 C24 1.383(3)
C23 C28 1.390(3)
C24 C25 1.391(3)
C25 C26 1.374(3)
C26 C27 1.368(4)
C27 C28 1.379(3)
C29 C34 1.390(3)
C29 C30 1.398(3)
C30 C31 1.382(3)
C31 C32 1.380(3)
C32 C33 1.381(3)
C33 C34 1.375(3)
C35 C36 1.396(3)
C35 C40 1.403(3)
C36 C37 1.376(3)
C37 C38 1.382(3)
C38 C39 1.380(3)
C39 C40 1.376(3)
C41 C42 1.349(3)
C41 C75 1.492(3)
C42 C69 1.499(3)
C43 C44 1.365(3)
C44 C51 1.472(3)
C44 C45 1.481(3)
C45 C46 1.384(3)
C45 C50 1.399(3)
C46 C47 1.387(3)
C47 C48 1.392(3)
C48 C49 1.363(3)
C49 C50 1.391(3)
C51 C56 1.397(3)
C51 C52 1.398(3)
C52 C53 1.374(3)
C53 C54 1.384(3)
C54 C55 1.379(3)
C55 C56 1.375(3)
C57 C58 1.391(3)
C57 C62 1.396(3)
C58 C59 1.388(3)
C59 C60 1.373(3)
C60 C61 1.376(3)
C61 C62 1.380(3)
C63 C68 1.382(3)
C63 C64 1.401(3)
C64 C65 1.382(3)
C65 C66 1.378(3)
C66 C67 1.383(3)
C67 C68 1.385(3)
C69 C74 1.380(3)
C69 C70 1.387(3)
C70 C71 1.388(3)
C71 C72 1.372(4)
C72 C73 1.382(3)
C73 C74 1.382(3)
C75 C80 1.390(3)
C75 C76 1.397(3)
C76 C77 1.383(3)
C77 C78 1.368(3)
C78 C79 1.378(3)
C79 C80 1.377(3)
